data_2101168
loop_
_publ_author_name
'Maslen, E. N.'
'Streltsov, V. A.'
'Streltsova, N. R.'
'Ishizawa, N.'

_publ_section_title
;
 Synchrotron X-ray study of the electron density in \a-Fe~2~O~3~
;
_journal_issue 4
_journal_name_full 'Acta Crystallographica Section B'
_journal_page_first 435
_journal_page_last 441
_journal_paper_doi 10.1107/S0108768194002284
_journal_volume 50
_journal_year 1994
_chemical_compound_source Synthetic
_chemical_formula_sum 'Fe2 O3'
_chemical_formula_weight 159.7
_chemical_name_mineral Hematite
_symmetry_cell_setting hexagonal
_symmetry_space_group_name_Hall '-R 3 2"c'
_symmetry_space_group_name_H-M 'R -3 c :H'
_cell_angle_alpha 90
_cell_angle_beta 90
_cell_angle_gamma 120
_cell_formula_units_Z 6
_cell_length_a 5.0355(5)
_cell_length_b 5.0355(5)
_cell_length_c 13.7471(7)
_cell_volume 301.88(7)
_database_code_amcsd 0017807
_diffrn_radiation_type synchrotron
_diffrn_radiation_wavelength 0.7000(2)
_exptl_absorpt_coefficient_mu 13.68
_exptl_crystal_density_diffrn 5.270
_exptl_crystal_F_000 456
_cod_data_source_file as0661.cif
_cod_original_sg_symbol_H-M 'R -3 c {hexagonal axes}'
_cod_database_code 2101168

loop_
_space_group_symop_operation_xyz
x,y,z
2/3+x,1/3+y,1/3+z
1/3+x,2/3+y,2/3+z
x,x-y,1/2+z
2/3+x,1/3+x-y,5/6+z
1/3+x,2/3+x-y,1/6+z
y,x,1/2-z
2/3+y,1/3+x,5/6-z
1/3+y,2/3+x,1/6-z
-x+y,y,1/2+z
2/3-x+y,1/3+y,5/6+z
1/3-x+y,2/3+y,1/6+z
-x,-x+y,1/2-z
2/3-x,1/3-x+y,5/6-z
1/3-x,2/3-x+y,1/6-z
-y,-x,1/2+z
2/3-y,1/3-x,5/6+z
1/3-y,2/3-x,1/6+z
x-y,-y,1/2-z
2/3+x-y,1/3-y,5/6-z
1/3+x-y,2/3-y,1/6-z
y,-x+y,-z
2/3+y,1/3-x+y,1/3-z
1/3+y,2/3-x+y,2/3-z
-x+y,-x,z
2/3-x+y,1/3-x,1/3+z
1/3-x+y,2/3-x,2/3+z
-x,-y,-z
2/3-x,1/3-y,1/3-z
1/3-x,2/3-y,2/3-z
-y,x-y,z
2/3-y,1/3+x-y,1/3+z
1/3-y,2/3+x-y,2/3+z
x-y,x,-z
2/3+x-y,1/3+x,1/3-z
1/3+x-y,2/3+x,2/3-z

loop_
_atom_site_label
_atom_site_fract_x
_atom_site_fract_y
_atom_site_fract_z
Fe .0 .0 .355280(10)
O .69397(10) .0 .25

loop_
_cod_related_entry_id
_cod_related_entry_database
_cod_related_entry_code
1 ChemSpider 14147
2 AMCSD 0017807
